data_4116449
loop_
_publ_author_name
'Ann J. Stemmler'
'Cynthia J. Burrows'

_publ_section_title
;
 The Sal-XH Motif for Metal-Mediated Oxidative DNA-Peptide Cross-Linking
;
_journal_name_full 'Journal of the American Chemical Society'
_journal_page_first 6956
_journal_page_last 6957
_journal_paper_doi 10.1021/ja991164m
_journal_volume 121
_journal_year 1999
_chemical_formula_sum 'C21 H34 N8 Ni O8'
_chemical_formula_weight 585.27
_chemical_name_systematic
;
 ?
;
_space_group_IT_number 5
_symmetry_cell_setting monoclinic
_symmetry_space_group_name_Hall 'C 2y'
_symmetry_space_group_name_H-M 'C 1 2 1'
_atom_sites_solution_hydrogens geom
_atom_sites_solution_primary direct
_atom_sites_solution_secondary difmap
_audit_creation_method SHELXL-97
_cell_angle_alpha 90.00
_cell_angle_beta 101.4810(16)
_cell_angle_gamma 90.00
_cell_formula_units_Z 4
_cell_length_a 17.0767(3)
_cell_length_b 9.1342(3)
_cell_length_c 16.3666(5)
_cell_measurement_temperature 293(2)
_cell_volume 2501.81(12)
_computing_cell_refinement Denzo
_computing_data_collection 'Collect Program'
_computing_data_reduction Denzo
_computing_molecular_graphics 'Ortep3 Wingx'
_computing_structure_refinement 'SHELXL-97 (Sheldrick, 1997)'
_computing_structure_solution SIR97
_diffrn_ambient_temperature 293(2)
_diffrn_measured_fraction_theta_full 0.884
_diffrn_measured_fraction_theta_max 0.884
_diffrn_measurement_device_type 'Kappaccd diffractometer'
_diffrn_measurement_method 'phi plus omega scan'
_diffrn_radiation_monochromator graphite
_diffrn_radiation_source 'fine-focus sealed tube'
_diffrn_radiation_type MoK\a
_diffrn_radiation_wavelength 0.71069
_diffrn_reflns_av_R_equivalents 0.0268
_diffrn_reflns_av_sigmaI/netI 0.0382
_diffrn_reflns_limit_h_max 16
_diffrn_reflns_limit_h_min -24
_diffrn_reflns_limit_k_max 13
_diffrn_reflns_limit_k_min -13
_diffrn_reflns_limit_l_max 24
_diffrn_reflns_limit_l_min -13
_diffrn_reflns_number 9659
_diffrn_reflns_theta_full 32.70
_diffrn_reflns_theta_max 32.70
_diffrn_reflns_theta_min 3.15
_exptl_absorpt_coefficient_mu 0.839
_exptl_absorpt_correction_type Scalepack
_exptl_crystal_colour red
_exptl_crystal_density_diffrn 1.554
_exptl_crystal_description needle
_exptl_crystal_F_000 1232
_exptl_crystal_size_max 0.30
_exptl_crystal_size_mid 0.20
_exptl_crystal_size_min 0.10
_refine_diff_density_max 0.540
_refine_diff_density_min -0.386
_refine_diff_density_rms 0.060
_refine_ls_abs_structure_details 'Flack H D (1983), Acta Cryst. A39, 876-881'
_refine_ls_abs_structure_Flack -0.002(8)
_refine_ls_extinction_coef 0.016(2)
_refine_ls_extinction_expression Fc^*^=kFc[1+0.001xFc^2^\l^3^/sin(2\q)]^-1/4^
_refine_ls_extinction_method SHELXL
_refine_ls_goodness_of_fit_ref 1.089
_refine_ls_hydrogen_treatment mixed
_refine_ls_matrix_type full
_refine_ls_number_parameters 346
_refine_ls_number_reflns 6828
_refine_ls_number_restraints 1
_refine_ls_restrained_S_all 1.089
_refine_ls_R_factor_all 0.0339
_refine_ls_R_factor_gt 0.0334
_refine_ls_shift/su_max 0.000
_refine_ls_shift/su_mean 0.000
_refine_ls_structure_factor_coef Fsqd
_refine_ls_weighting_details 'calc w=1/[\s^2^(Fo^2^)+(0.0546P)^2^+1.0343P] where P=(Fo^2^+2Fc^2^)/3'
_refine_ls_weighting_scheme calc
_refine_ls_wR_factor_gt 0.0969
_refine_ls_wR_factor_ref 0.0974
_reflns_number_gt 6721
_reflns_number_total 6828
_reflns_threshold_expression >2sigma(I)
_cod_data_source_file ja991164m.cif
_cod_data_source_block shelxl
_cod_database_code 4116449

loop_
_symmetry_equiv_pos_as_xyz
'x, y, z'
'-x, y, -z'
'x+1/2, y+1/2, z'
'-x+1/2, y+1/2, -z'

loop_
_atom_site_label
_atom_site_type_symbol
_atom_site_fract_x
_atom_site_fract_y
_atom_site_fract_z
_atom_site_U_iso_or_equiv
_atom_site_adp_type
_atom_site_occupancy
_atom_site_symmetry_multiplicity
_atom_site_calc_flag
_atom_site_refinement_flags
Ni Ni 0.793047(11) 0.30483(2) 0.290145(12) 0.02501(8) Uani 1 1 d .
O1 O 0.72907(10) 0.19866(19) 0.20565(10) 0.0386(3) Uani 1 1 d .
O2 O 0.84342(11) 0.3833(2) 0.58956(10) 0.0421(4) Uani 1 1 d .
O3 O 0.96625(10) 0.5714(2) 0.39336(11) 0.0460(4) Uani 1 1 d .
N1 N 0.87887(9) 0.3131(2) 0.23623(9) 0.0286(3) Uani 1 1 d .
N2 N 0.85675(9) 0.42020(17) 0.37175(9) 0.0258(3) Uani 1 1 d .
N3 N 0.70867(8) 0.2958(2) 0.34961(10) 0.0283(3) Uani 1 1 d .
N4 N 0.60092(10) 0.2228(2) 0.39109(12) 0.0368(4) Uani 1 1 d .
H4 H 0.5589 0.1729 0.3942 0.044 Uiso 1 1 calc R
N5 N 0.90479(12) 0.2418(2) 0.50860(12) 0.0386(4) Uani 1 1 d .
H5A H 0.9204 0.1801 0.5481 0.046 Uiso 1 1 calc R
H5B H 0.9167 0.2283 0.4605 0.046 Uiso 1 1 calc R
N6 N 0.82794(11) 0.7625(2) 0.23564(12) 0.0371(4) Uani 1 1 d .
H6 H 0.8735 0.8051 0.2404 0.045 Uiso 1 1 calc R
N7 N 0.80223(15) 0.9076(3) 0.34161(14) 0.0502(5) Uani 1 1 d .
H7A H 0.8507 0.9390 0.3504 0.060 Uiso 1 1 calc R
H7B H 0.7698 0.9391 0.3716 0.060 Uiso 1 1 calc R
N8 N 0.70300(12) 0.7617(3) 0.26944(13) 0.0453(4) Uani 1 1 d .
H8A H 0.6710 0.7927 0.3001 0.054 Uiso 1 1 calc R
H8B H 0.6867 0.6988 0.2307 0.054 Uiso 1 1 calc R
C1 C 0.75419(13) 0.1190(2) 0.14896(12) 0.0341(4) Uani 1 1 d .
C2 C 0.70153(16) 0.0162(3) 0.10251(15) 0.0431(5) Uani 1 1 d .
H2 H 0.6498 0.0076 0.1119 0.052 Uiso 1 1 calc R
C3 C 0.7254(2) -0.0710(3) 0.04402(15) 0.0500(6) Uani 1 1 d .
H3 H 0.6897 -0.1387 0.0150 0.060 Uiso 1 1 calc R
C4 C 0.8018(2) -0.0608(3) 0.02684(17) 0.0535(7) Uani 1 1 d .
H4 H 0.8170 -0.1205 -0.0133 0.064 Uiso 1 1 calc R
C5 C 0.85459(19) 0.0396(3) 0.07057(16) 0.0484(6) Uani 1 1 d .
H5 H 0.9058 0.0475 0.0596 0.058 Uiso 1 1 calc R
C6 C 0.83178(14) 0.1303(2) 0.13146(13) 0.0358(4) Uani 1 1 d .
C7 C 0.88917(13) 0.2338(2) 0.17432(13) 0.0349(4) Uani 1 1 d .
H7 H 0.9370 0.2441 0.1559 0.042 Uiso 1 1 calc R
C8 C 0.94210(11) 0.4193(2) 0.27180(12) 0.0288(3) Uani 1 1 d .
H8 H 0.9921 0.3644 0.2874 0.035 Uiso 1 1 calc R
C9 C 0.92189(11) 0.4790(2) 0.35124(11) 0.0284(3) Uani 1 1 d .
C10 C 0.83841(10) 0.46880(18) 0.45081(11) 0.0255(3) Uani 1 1 d .
H10 H 0.8698 0.5577 0.4671 0.031 Uiso 1 1 calc R
C11 C 0.75079(11) 0.51091(19) 0.44153(13) 0.0300(3) Uani 1 1 d .
H11A H 0.7415 0.5468 0.4946 0.036 Uiso 1 1 calc R
H11B H 0.7386 0.5896 0.4012 0.036 Uiso 1 1 calc R
C12 C 0.69652(10) 0.38593(19) 0.41408(12) 0.0275(3) Uani 1 1 d .
C13 C 0.62909(11) 0.3398(2) 0.43962(13) 0.0338(4) Uani 1 1 d .
H13 H 0.6068 0.3805 0.4819 0.041 Uiso 1 1 calc R
C14 C 0.64940(11) 0.1983(2) 0.33798(13) 0.0342(4) Uani 1 1 d .
H14 H 0.6428 0.1239 0.2984 0.041 Uiso 1 1 calc R
C15 C 0.86232(11) 0.3580(2) 0.52181(11) 0.0287(3) Uani 1 1 d .
C16 C 0.95616(13) 0.5409(2) 0.21025(13) 0.0335(4) Uani 1 1 d .
H16A H 0.9786 0.6252 0.2427 0.040 Uiso 1 1 calc R
H16B H 0.9962 0.5060 0.1804 0.040 Uiso 1 1 calc R
C17 C 0.88451(14) 0.5925(2) 0.14626(12) 0.0376(4) Uani 1 1 d .
H17A H 0.8690 0.5136 0.1067 0.045 Uiso 1 1 calc R
H17B H 0.9018 0.6736 0.1159 0.045 Uiso 1 1 calc R
C18 C 0.80997(14) 0.6415(2) 0.17745(14) 0.0367(4) Uani 1 1 d .
H18A H 0.7691 0.6713 0.1304 0.044 Uiso 1 1 calc R
H18B H 0.7893 0.5599 0.2047 0.044 Uiso 1 1 calc R
C19 C 0.77769(12) 0.8110(3) 0.28193(11) 0.0355(3) Uani 1 1 d .
O4 O -0.02173(12) -0.0748(2) 0.25854(15) 0.0538(5) Uani 1 1 d .
O5 O -0.03740(15) 0.0349(3) 0.37158(17) 0.0646(6) Uani 1 1 d .
C20 C -0.00207(13) 0.0239(2) 0.31189(15) 0.0369(4) Uani 1 1 d .
C21 C 0.05252(15) 0.1090(3) 0.3070(2) 0.0487(6) Uani 1 1 d .
H21A H 0.0735 0.0866 0.2583 0.073 Uiso 1 1 calc R
H21B H 0.0941 0.0994 0.3557 0.073 Uiso 1 1 calc R
H21C H 0.0326 0.2075 0.3033 0.073 Uiso 1 1 calc R
O6 O 1.07876(14) -0.1615(3) 0.14022(15) 0.0697(7) Uani 1 1 d .
O7 O 0.5000 -0.1598(5) 0.0000 0.1065(17) Uani 1 2 d S
O8 O 1.0908(2) 0.1501(4) 0.1237(2) 0.0962(10) Uani 1 1 d .
O9 O 1.0000 -0.3433(5) 0.0000 0.0741(9) Uani 1 2 d S

loop_
_atom_site_aniso_label
_atom_site_aniso_U_11
_atom_site_aniso_U_22
_atom_site_aniso_U_33
_atom_site_aniso_U_23
_atom_site_aniso_U_13
_atom_site_aniso_U_12
Ni 0.02050(11) 0.02685(10) 0.02776(11) -0.00120(8) 0.00499(7) -0.00687(8)
O1 0.0303(7) 0.0455(8) 0.0380(7) -0.0122(6) 0.0023(6) -0.0091(6)
O2 0.0474(9) 0.0498(8) 0.0333(7) 0.0035(6) 0.0179(7) 0.0043(7)
O3 0.0352(8) 0.0651(10) 0.0411(8) -0.0151(8) 0.0160(7) -0.0325(8)
N1 0.0265(6) 0.0303(6) 0.0301(6) -0.0018(7) 0.0085(5) -0.0050(7)
N2 0.0200(6) 0.0312(6) 0.0269(6) -0.0017(5) 0.0065(5) -0.0102(5)
N3 0.0203(5) 0.0303(6) 0.0345(6) 0.0028(7) 0.0060(5) -0.0056(7)
N4 0.0205(7) 0.0478(9) 0.0412(9) 0.0112(7) 0.0037(6) -0.0115(6)
N5 0.0366(9) 0.0444(9) 0.0362(8) 0.0070(7) 0.0107(7) 0.0073(7)
N6 0.0341(8) 0.0390(8) 0.0407(9) -0.0037(7) 0.0132(7) -0.0053(6)
N7 0.0469(12) 0.0594(12) 0.0471(11) -0.0144(10) 0.0162(9) -0.0021(10)
N8 0.0364(9) 0.0634(12) 0.0383(9) -0.0008(8) 0.0128(8) -0.0009(8)
C1 0.0381(10) 0.0317(8) 0.0291(8) -0.0008(6) -0.0011(7) -0.0050(7)
C2 0.0453(12) 0.0386(9) 0.0398(10) -0.0034(8) -0.0047(9) -0.0071(9)
C3 0.0717(18) 0.0370(10) 0.0343(9) -0.0057(8) -0.0063(11) -0.0067(10)
C4 0.078(2) 0.0424(11) 0.0377(11) -0.0104(9) 0.0067(12) -0.0015(12)
C5 0.0638(16) 0.0441(11) 0.0394(11) -0.0106(9) 0.0151(11) -0.0041(11)
C6 0.0456(11) 0.0316(8) 0.0303(8) -0.0003(7) 0.0080(8) -0.0032(8)
C7 0.0383(10) 0.0347(8) 0.0344(9) -0.0028(7) 0.0138(8) -0.0054(7)
C8 0.0229(7) 0.0335(7) 0.0319(8) -0.0004(6) 0.0105(6) -0.0072(6)
C9 0.0217(7) 0.0367(8) 0.0274(7) -0.0010(6) 0.0068(6) -0.0107(6)
C10 0.0224(7) 0.0269(6) 0.0287(7) -0.0021(6) 0.0083(6) -0.0082(5)
C11 0.0274(8) 0.0260(7) 0.0386(9) 0.0021(6) 0.0111(7) -0.0013(6)
C12 0.0192(7) 0.0302(7) 0.0329(8) 0.0045(6) 0.0049(6) -0.0010(6)
C13 0.0202(7) 0.0436(10) 0.0380(9) 0.0095(7) 0.0067(7) -0.0006(6)
C14 0.0259(8) 0.0371(8) 0.0382(9) 0.0042(7) 0.0031(7) -0.0100(7)
C15 0.0229(7) 0.0349(7) 0.0293(7) 0.0003(6) 0.0075(6) -0.0050(6)
C16 0.0334(9) 0.0366(8) 0.0344(8) -0.0005(7) 0.0165(7) -0.0077(7)
C17 0.0475(11) 0.0400(9) 0.0273(8) -0.0010(7) 0.0124(8) -0.0013(8)
C18 0.0366(10) 0.0364(8) 0.0363(9) 0.0005(7) 0.0053(8) -0.0035(7)
C19 0.0371(8) 0.0398(8) 0.0309(7) 0.0060(8) 0.0099(7) 0.0026(10)
O4 0.0438(10) 0.0517(10) 0.0651(12) -0.0159(9) 0.0086(9) -0.0123(8)
O5 0.0581(13) 0.0703(14) 0.0642(14) -0.0153(12) 0.0092(11) 0.0021(11)
C20 0.0281(9) 0.0320(8) 0.0464(11) -0.0025(7) -0.0026(8) 0.0001(7)
C21 0.0312(10) 0.0387(10) 0.0736(17) -0.0076(11) 0.0038(11) -0.0129(8)
O6 0.0577(12) 0.093(2) 0.0565(11) 0.0120(12) 0.0065(10) -0.0011(12)
O7 0.097(3) 0.082(3) 0.121(4) 0.000 -0.026(3) 0.000
O8 0.093(2) 0.095(2) 0.088(2) -0.0154(18) -0.0124(18) 0.0014(18)
O9 0.074(2) 0.088(2) 0.063(2) 0.000 0.0201(18) 0.000

loop_
_atom_type_symbol
_atom_type_description
_atom_type_scat_dispersion_real
_atom_type_scat_dispersion_imag
_atom_type_scat_source
C C 0.0033 0.0016 'International Tables Vol C Tables 4.2.6.8 and 6.1.1.4'
H H 0.0000 0.0000 'International Tables Vol C Tables 4.2.6.8 and 6.1.1.4'
N N 0.0061 0.0033 'International Tables Vol C Tables 4.2.6.8 and 6.1.1.4'
O O 0.0106 0.0060 'International Tables Vol C Tables 4.2.6.8 and 6.1.1.4'
Ni Ni 0.3393 1.1124 'International Tables Vol C Tables 4.2.6.8 and 6.1.1.4'

loop_
_geom_angle_atom_site_label_1
_geom_angle_atom_site_label_2
_geom_angle_atom_site_label_3
_geom_angle
O1 Ni N1 94.04(7)
O1 Ni N2 177.08(8)
N1 Ni N2 85.09(7)
O1 Ni N3 87.99(7)
N1 Ni N3 177.51(7)
N2 Ni N3 92.95(7)
C1 O1 Ni 126.01(14)
C7 N1 C8 118.36(16)
C7 N1 Ni 126.61(15)
C8 N1 Ni 114.99(12)
C9 N2 C10 115.89(14)
C9 N2 Ni 116.21(12)
C10 N2 Ni 127.39(11)
C14 N3 C12 106.32(15)
C14 N3 Ni 126.13(16)
C12 N3 Ni 127.55(13)
C14 N4 C13 108.59(16)
C14 N4 H4 125.7
C13 N4 H4 125.7
C15 N5 H5A 120.0
C15 N5 H5B 120.0
H5A N5 H5B 120.0
C19 N6 C18 123.5(2)
C19 N6 H6 118.3
C18 N6 H6 118.3
C19 N7 H7A 120.0
C19 N7 H7B 120.0
H7A N7 H7B 120.0
C19 N8 H8A 120.0
C19 N8 H8B 120.0
H8A N8 H8B 120.0
O1 C1 C2 119.0(2)
O1 C1 C6 123.56(18)
C2 C1 C6 117.4(2)
C3 C2 C1 121.1(3)
C3 C2 H2 119.4
C1 C2 H2 119.4
C2 C3 C4 121.6(2)
C2 C3 H3 119.2
C4 C3 H3 119.2
C5 C4 C3 118.8(2)
C5 C4 H4 120.6
C3 C4 H4 120.6
C4 C5 C6 120.8(3)
C4 C5 H5 119.6
C6 C5 H5 119.6
C5 C6 C1 120.2(2)
C5 C6 C7 118.3(2)
C1 C6 C7 121.55(18)
N1 C7 C6 124.56(19)
N1 C7 H7 117.7
C6 C7 H7 117.7
N1 C8 C9 107.48(13)
N1 C8 C16 114.13(16)
C9 C8 C16 113.11(16)
N1 C8 H8 107.3
C9 C8 H8 107.3
C16 C8 H8 107.3
O3 C9 N2 125.28(17)
O3 C9 C8 120.13(15)
N2 C9 C8 114.54(15)
N2 C10 C11 111.62(15)
N2 C10 C15 113.52(15)
C11 C10 C15 110.50(13)
N2 C10 H10 106.9
C11 C10 H10 106.9
C15 C10 H10 106.9
C12 C11 C10 112.22(14)
C12 C11 H11A 109.2
C10 C11 H11A 109.2
C12 C11 H11B 109.2
C10 C11 H11B 109.2
H11A C11 H11B 107.9
C13 C12 N3 108.20(17)
C13 C12 C11 131.16(18)
N3 C12 C11 120.59(15)
N4 C13 C12 106.55(18)
N4 C13 H13 126.7
C12 C13 H13 126.7
N3 C14 N4 110.35(19)
N3 C14 H14 124.8
N4 C14 H14 124.8
O2 C15 N5 122.96(19)
O2 C15 C10 118.58(17)
N5 C15 C10 118.42(16)
C17 C16 C8 117.58(16)
C17 C16 H16A 107.9
C8 C16 H16A 107.9
C17 C16 H16B 107.9
C8 C16 H16B 107.9
H16A C16 H16B 107.2
C16 C17 C18 118.07(17)
C16 C17 H17A 107.8
C18 C17 H17A 107.8
C16 C17 H17B 107.8
C18 C17 H17B 107.8
H17A C17 H17B 107.1
N6 C18 C17 111.13(18)
N6 C18 H18A 109.4
C17 C18 H18A 109.4
N6 C18 H18B 109.4
C17 C18 H18B 109.4
H18A C18 H18B 108.0
N7 C19 N6 119.9(2)
N7 C19 N8 119.6(2)
N6 C19 N8 120.5(2)
C21 C20 O5 119.4(3)
C21 C20 O4 120.8(3)
O5 C20 O4 119.9(2)
C20 C21 H21A 109.5
C20 C21 H21B 109.5
H21A C21 H21B 109.5
C20 C21 H21C 109.5
H21A C21 H21C 109.5
H21B C21 H21C 109.5

loop_
_geom_bond_atom_site_label_1
_geom_bond_atom_site_label_2
_geom_bond_distance
Ni O1 1.8560(15)
Ni N1 1.8565(14)
Ni N2 1.8707(15)
Ni N3 1.8943(14)
O1 C1 1.316(3)
O2 C15 1.237(2)
O3 C9 1.247(2)
N1 C7 1.286(3)
N1 C8 1.482(2)
N2 C9 1.337(2)
N2 C10 1.460(2)
N3 C14 1.333(2)
N3 C12 1.386(3)
N4 C14 1.333(3)
N4 C13 1.361(3)
N4 H4 0.8600
N5 C15 1.327(3)
N5 H5A 0.8600
N5 H5B 0.8600
N6 C19 1.329(3)
N6 C18 1.452(3)
N6 H6 0.8600
N7 C19 1.321(3)
N7 H7A 0.8600
N7 H7B 0.8600
N8 C19 1.330(3)
N8 H8A 0.8600
N8 H8B 0.8600
C1 C2 1.413(3)
C1 C6 1.414(3)
C2 C3 1.368(4)
C2 H2 0.9300
C3 C4 1.391(5)
C3 H3 0.9300
C4 C5 1.383(4)
C4 H4 0.9300
C5 C6 1.409(3)
C5 H5 0.9300
C6 C7 1.440(3)
C7 H7 0.9300
C8 C9 1.512(2)
C8 C16 1.550(3)
C8 H8 0.9800
C10 C11 1.523(3)
C10 C15 1.534(3)
C10 H10 0.9800
C11 C12 1.483(3)
C11 H11A 0.9700
C11 H11B 0.9700
C12 C13 1.367(2)
C13 H13 0.9300
C14 H14 0.9300
C16 C17 1.519(3)
C16 H16A 0.9700
C16 H16B 0.9700
C17 C18 1.530(3)
C17 H17A 0.9700
C17 H17B 0.9700
C18 H18A 0.9700
C18 H18B 0.9700
O4 C20 1.253(3)
O5 C20 1.250(3)
C20 C21 1.229(3)
C21 H21A 0.9600
C21 H21B 0.9600
C21 H21C 0.9600

loop_
_geom_torsion_atom_site_label_1
_geom_torsion_atom_site_label_2
_geom_torsion_atom_site_label_3
_geom_torsion_atom_site_label_4
_geom_torsion
N1 Ni O1 C1 21.11(19)
N2 Ni O1 C1 93.7(14)
N3 Ni O1 C1 -157.45(19)
O1 Ni N1 C7 -15.7(2)
N2 Ni N1 C7 167.1(2)
N3 Ni N1 C7 129(3)
O1 Ni N1 C8 166.68(15)
N2 Ni N1 C8 -10.53(14)
N3 Ni N1 C8 -49(3)
O1 Ni N2 C9 -60.4(14)
N1 Ni N2 C9 12.41(15)
N3 Ni N2 C9 -169.13(15)
O1 Ni N2 C10 111.0(14)
N1 Ni N2 C10 -176.17(17)
N3 Ni N2 C10 2.29(16)
O1 Ni N3 C14 21.25(18)
N1 Ni N3 C14 -123(3)
N2 Ni N3 C14 -161.51(18)
O1 Ni N3 C12 -159.84(18)
N1 Ni N3 C12 56(3)
N2 Ni N3 C12 17.39(17)
Ni O1 C1 C2 164.06(17)
Ni O1 C1 C6 -15.9(3)
O1 C1 C2 C3 -178.8(2)
C6 C1 C2 C3 1.2(3)
C1 C2 C3 C4 -1.0(4)
C2 C3 C4 C5 0.3(4)
C3 C4 C5 C6 0.0(4)
C4 C5 C6 C1 0.3(4)
C4 C5 C6 C7 -179.4(2)
O1 C1 C6 C5 179.1(2)
C2 C1 C6 C5 -0.9(3)
O1 C1 C6 C7 -1.3(3)
C2 C1 C6 C7 178.8(2)
C8 N1 C7 C6 -177.55(19)
Ni N1 C7 C6 4.9(3)
C5 C6 C7 N1 -173.3(2)
C1 C6 C7 N1 7.1(3)
C7 N1 C8 C9 -170.83(19)
Ni N1 C8 C9 7.0(2)
C7 N1 C8 C16 62.9(3)
Ni N1 C8 C16 -119.28(15)
C10 N2 C9 O3 -1.0(3)
Ni N2 C9 O3 171.45(19)
C10 N2 C9 C8 176.34(16)
Ni N2 C9 C8 -11.2(2)
N1 C8 C9 O3 -179.9(2)
C16 C8 C9 O3 -53.0(3)
N1 C8 C9 N2 2.6(2)
C16 C8 C9 N2 129.51(18)
C9 N2 C10 C11 132.30(17)
Ni N2 C10 C11 -39.2(2)
C9 N2 C10 C15 -102.02(18)
Ni N2 C10 C15 86.54(18)
N2 C10 C11 C12 61.50(19)
C15 C10 C11 C12 -65.8(2)
C14 N3 C12 C13 -0.2(2)
Ni N3 C12 C13 -179.28(14)
C14 N3 C12 C11 -177.97(17)
Ni N3 C12 C11 3.0(3)
C10 C11 C12 C13 137.4(2)
C10 C11 C12 N3 -45.4(2)
C14 N4 C13 C12 0.0(2)
N3 C12 C13 N4 0.1(2)
C11 C12 C13 N4 177.54(19)
C12 N3 C14 N4 0.2(2)
Ni N3 C14 N4 179.33(14)
C13 N4 C14 N3 -0.2(2)
N2 C10 C15 O2 -174.14(17)
C11 C10 C15 O2 -47.9(2)
N2 C10 C15 N5 8.2(2)
C11 C10 C15 N5 134.46(18)
N1 C8 C16 C17 32.7(2)
C9 C8 C16 C17 -90.6(2)
C8 C16 C17 C18 52.9(3)
C19 N6 C18 C17 -169.0(2)
C16 C17 C18 N6 59.2(2)
C18 N6 C19 N7 170.6(2)
C18 N6 C19 N8 -8.5(3)
